data_4001578
loop_
_publ_author_name
'Zhang, Xinnan'
'Johnson, James P.'
'Kampf, Jeff W.'
'Matzger, Adam J.'

_publ_section_title
;
 Ring Fusion Effects on the Solid-State Properties of \a-Oligothiophenes
;
_journal_issue 15
_journal_name_full 'Chemistry of Materials'
_journal_page_first 3470
_journal_paper_doi 10.1021/cm0609348
_journal_volume 18
_journal_year 2006
_chemical_formula_moiety 'C14 H8 S4'
_chemical_formula_sum 'C14 H8 S4'
_chemical_formula_weight 304.44
_chemical_name_systematic
;
 ?
;
_space_group_IT_number 2
_symmetry_cell_setting triclinic
_symmetry_space_group_name_Hall '-P 1'
_symmetry_space_group_name_H-M 'P -1'
_atom_sites_solution_hydrogens geom
_atom_sites_solution_primary direct
_atom_sites_solution_secondary difmap
_audit_creation_method SHELXL-97
_cell_angle_alpha 88.226(6)
_cell_angle_beta 77.637(6)
_cell_angle_gamma 82.068(6)
_cell_formula_units_Z 2
_cell_length_a 5.7083(15)
_cell_length_b 8.616(2)
_cell_length_c 13.272(4)
_cell_measurement_reflns_used 3129
_cell_measurement_temperature 123(2)
_cell_measurement_theta_max 26.00
_cell_measurement_theta_min 3.13
_cell_volume 631.5(3)
_computing_cell_refinement 'Bruker SMART'
_computing_data_collection 'Bruker SMART'
_computing_data_reduction 'Bruker SHELXTL'
_computing_molecular_graphics 'Bruker SHELXTL'
_computing_publication_material 'Bruker SHELXTL'
_computing_structure_refinement 'Bruker SHELXTL'
_computing_structure_solution 'Bruker SHELXTL'
_diffrn_ambient_temperature 123(2)
_diffrn_measured_fraction_theta_full 0.992
_diffrn_measured_fraction_theta_max 0.992
_diffrn_measurement_device_type 'CCD area detector'
_diffrn_measurement_method 'phi and omega scans'
_diffrn_radiation_monochromator graphite
_diffrn_radiation_source 'fine-focus sealed tube'
_diffrn_radiation_type MoK\a
_diffrn_radiation_wavelength 0.71073
_diffrn_reflns_av_R_equivalents 0.0613
_diffrn_reflns_av_sigmaI/netI 0.0619
_diffrn_reflns_limit_h_max 7
_diffrn_reflns_limit_h_min -7
_diffrn_reflns_limit_k_max 10
_diffrn_reflns_limit_k_min -10
_diffrn_reflns_limit_l_max 16
_diffrn_reflns_limit_l_min -16
_diffrn_reflns_number 9522
_diffrn_reflns_theta_full 26.51
_diffrn_reflns_theta_max 26.51
_diffrn_reflns_theta_min 2.86
_exptl_absorpt_coefficient_mu 0.726
_exptl_absorpt_correction_T_max 0.9856
_exptl_absorpt_correction_T_min 0.8115
_exptl_absorpt_correction_type multi-scan
_exptl_absorpt_process_details
;
  Blessing, R. Acta Cryst. (1995) A51 33-38.
  Sheldrick, G.  SADABS (Version 2.10) Bruker/Siemens area
  detector absorption and other corrections, University of
  Gottingen, Germany 2003.
;
_exptl_crystal_colour yellow
_exptl_crystal_density_diffrn 1.601
_exptl_crystal_density_method 'not measured'
_exptl_crystal_description plate
_exptl_crystal_F_000 312
_exptl_crystal_size_max 0.30
_exptl_crystal_size_mid 0.20
_exptl_crystal_size_min 0.02
_refine_diff_density_max 0.508
_refine_diff_density_min -0.624
_refine_diff_density_rms 0.095
_refine_ls_extinction_method none
_refine_ls_goodness_of_fit_ref 1.025
_refine_ls_hydrogen_treatment constr
_refine_ls_matrix_type full
_refine_ls_number_parameters 168
_refine_ls_number_reflns 2602
_refine_ls_number_restraints 0
_refine_ls_restrained_S_all 1.025
_refine_ls_R_factor_all 0.0773
_refine_ls_R_factor_gt 0.0567
_refine_ls_shift/su_max 0.000
_refine_ls_shift/su_mean 0.000
_refine_ls_structure_factor_coef Fsqd
_refine_ls_weighting_details 'calc w=1/[\s^2^(Fo^2^)+(0.1009P)^2^+0.0000P] where P=(Fo^2^+2Fc^2^)/3'
_refine_ls_weighting_scheme calc
_refine_ls_wR_factor_gt 0.1436
_refine_ls_wR_factor_ref 0.1541
_reflns_number_gt 2012
_reflns_number_total 2602
_reflns_threshold_expression >2sigma(I)
_cod_data_source_file cm0609348si20060422_113528.cif
_cod_data_source_block tt2t
_cod_depositor_comments
;
The following automatic conversions were performed:

'_symmetry_cell_setting' value 'Triclinic' changed to 'triclinic'
according to /home/saulius/struct/CIF-dictionaries/cif_core.dic
dictionary named 'cif_core.dic' version 2.4.1 from 2010-06-29.

Automatic conversion script
Id: cif_fix_values 1715 2011-07-08 13:25:40Z adriana 
;
_cod_original_sg_symbol_H-M P-1
_cod_database_code 4001578

loop_
_symmetry_equiv_pos_as_xyz
'x, y, z'
'-x, -y, -z'

loop_
_atom_site_label
_atom_site_type_symbol
_atom_site_fract_x
_atom_site_fract_y
_atom_site_fract_z
_atom_site_U_iso_or_equiv
_atom_site_adp_type
_atom_site_occupancy
_atom_site_symmetry_multiplicity
_atom_site_calc_flag
_atom_site_refinement_flags
_atom_site_disorder_assembly
_atom_site_disorder_group
S1 S 0.0829(5) 0.8478(3) 0.20586(19) 0.0375(9) Uani 0.375(6) 1 d P A 1
C11 C 0.0829(5) 0.8478(3) 0.20586(19) 0.0375(9) Uani 0.625(6) 1 d P A 2
H11 H -0.0816 0.8921 0.2276 0.045 Uiso 0.625(6) 1 calc PR A 2
S2 S 0.5171(3) 0.6679(2) 0.18729(13) 0.0379(7) Uani 0.625(6) 1 d P A 2
C12 C 0.5171(3) 0.6679(2) 0.18729(13) 0.0379(7) Uani 0.375(6) 1 d P A 1
H12 H 0.6480 0.5913 0.1960 0.045 Uiso 0.375(6) 1 calc PR A 1
S3 S -0.1471(3) 0.6654(2) 0.40850(14) 0.0327(6) Uani 0.557(6) 1 d P . 1
C13 C -0.1471(3) 0.6654(2) 0.40850(14) 0.0327(6) Uani 0.443(6) 1 d P . 2
H13 H -0.2810 0.7340 0.3939 0.039 Uiso 0.443(6) 1 calc PR . 2
S4 S 0.3257(4) 0.4934(3) 0.40245(16) 0.0329(8) Uani 0.443(6) 1 d P A 2
C14 C 0.3257(4) 0.4934(3) 0.40245(16) 0.0329(8) Uani 0.557(6) 1 d P A 1
H14 H 0.4923 0.4526 0.3834 0.040 Uiso 0.557(6) 1 calc PR . 1
S5 S 0.9804(7) 0.2997(5) 0.2506(3) 0.0420(14) Uani 0.143(6) 1 d P B 1
C15 C 0.9804(7) 0.2997(5) 0.2506(3) 0.0420(14) Uani 0.857(6) 1 d P B 2
H15 H 1.0649 0.3164 0.3029 0.050 Uiso 0.857(6) 1 calc PR B 2
S6 S 0.6766(2) 0.20535(19) 0.14618(11) 0.0346(5) Uani 0.857(6) 1 d P B 2
C16 C 0.6766(2) 0.20535(19) 0.14618(11) 0.0346(5) Uani 0.143(6) 1 d P B 1
H16 H 0.5532 0.1579 0.1260 0.041 Uiso 0.143(6) 1 calc PR B 1
S7 S 0.7783(3) 0.1342(2) 0.46113(12) 0.0319(6) Uani 0.687(7) 1 d P B 1
C17 C 0.7783(3) 0.1342(2) 0.46113(12) 0.0319(6) Uani 0.313(7) 1 d P B 2
H17 H 0.9054 0.1822 0.4777 0.038 Uiso 0.313(7) 1 calc PR B 2
S8 S 0.4413(5) 0.0331(3) 0.3575(2) 0.0397(11) Uani 0.313(7) 1 d P . 2
C18 C 0.4413(5) 0.0331(3) 0.3575(2) 0.0397(11) Uani 0.687(7) 1 d P . 1
H18 H 0.3526 0.0144 0.3072 0.048 Uiso 0.687(7) 1 calc PR B 1
C1 C 0.4910(10) 0.8022(7) 0.1018(4) 0.0467(15) Uani 1 1 d . . .
H1 H 0.6208 0.8187 0.0462 0.056 Uiso 1 1 calc R A 1
C2 C 0.2734(11) 0.8889(7) 0.1145(4) 0.0434(14) Uani 1 1 d . A .
H2 H 0.2402 0.9719 0.0687 0.052 Uiso 1 1 calc R C 1
C3 C 0.2361(7) 0.7095(5) 0.2550(3) 0.0254(10) Uani 1 1 d . . .
C4 C 0.1484(7) 0.6256(5) 0.3485(3) 0.0220(9) Uani 1 1 d . A .
C5 C 0.1126(7) 0.4594(5) 0.4988(4) 0.0252(10) Uani 1 1 d . . .
C6 C 1.0295(8) 0.3556(6) 0.1443(4) 0.0352(12) Uani 1 1 d . . .
H6 H 1.1560 0.4170 0.1193 0.042 Uiso 1 1 calc R B 1
C7 C 0.8859(10) 0.3157(7) 0.0833(4) 0.0409(13) Uani 1 1 d . B .
H7 H 0.9007 0.3461 0.0130 0.049 Uiso 1 1 calc R D 1
C8 C 0.7714(8) 0.2114(5) 0.2604(4) 0.0256(10) Uani 1 1 d . . .
C9 C 0.6628(8) 0.1299(5) 0.3530(3) 0.0260(10) Uani 1 1 d . B .
C10 C 0.5811(7) 0.0211(5) 0.5269(4) 0.0271(11) Uani 1 1 d . . .

loop_
_atom_site_aniso_label
_atom_site_aniso_U_11
_atom_site_aniso_U_22
_atom_site_aniso_U_33
_atom_site_aniso_U_23
_atom_site_aniso_U_13
_atom_site_aniso_U_12
S1 0.0343(14) 0.0437(17) 0.0348(13) 0.0005(11) -0.0020(10) -0.0145(11)
C11 0.0343(14) 0.0437(17) 0.0348(13) 0.0005(11) -0.0020(10) -0.0145(11)
S2 0.0255(10) 0.0507(14) 0.0362(10) 0.0009(9) -0.0008(7) -0.0099(9)
C12 0.0255(10) 0.0507(14) 0.0362(10) 0.0009(9) -0.0008(7) -0.0099(9)
S3 0.0321(11) 0.0375(12) 0.0298(9) -0.0042(8) -0.0037(8) -0.0131(8)
C13 0.0321(11) 0.0375(12) 0.0298(9) -0.0042(8) -0.0037(8) -0.0131(8)
S4 0.0359(13) 0.0370(14) 0.0283(12) -0.0032(10) -0.0036(9) -0.0176(10)
C14 0.0359(13) 0.0370(14) 0.0283(12) -0.0032(10) -0.0036(9) -0.0176(10)
S5 0.038(2) 0.035(3) 0.049(2) -0.0043(18) -0.0032(18) -0.0012(18)
C15 0.038(2) 0.035(3) 0.049(2) -0.0043(18) -0.0032(18) -0.0012(18)
S6 0.0255(7) 0.0472(10) 0.0340(8) -0.0003(7) -0.0080(6) -0.0131(6)
C16 0.0255(7) 0.0472(10) 0.0340(8) -0.0003(7) -0.0080(6) -0.0131(6)
S7 0.0226(8) 0.0392(11) 0.0350(9) -0.0050(8) -0.0057(7) -0.0077(7)
C17 0.0226(8) 0.0392(11) 0.0350(9) -0.0050(8) -0.0057(7) -0.0077(7)
S8 0.0330(16) 0.0378(18) 0.0408(18) 0.0015(13) 0.0038(12) 0.0025(12)
C18 0.0330(16) 0.0378(18) 0.0408(18) 0.0015(13) 0.0038(12) 0.0025(12)
C1 0.037(3) 0.071(4) 0.030(3) -0.008(3) 0.010(2) -0.026(3)
C2 0.052(4) 0.043(3) 0.042(3) 0.009(3) -0.019(3) -0.017(3)
C3 0.017(2) 0.030(3) 0.031(2) -0.010(2) -0.0067(18) -0.0075(18)
C4 0.017(2) 0.025(2) 0.026(2) -0.0080(19) -0.0064(17) -0.0056(17)
C5 0.0120(19) 0.032(3) 0.033(2) -0.009(2) -0.0062(16) -0.0034(18)
C6 0.017(2) 0.032(3) 0.054(3) -0.005(3) -0.002(2) -0.004(2)
C7 0.041(3) 0.046(3) 0.037(3) 0.000(3) -0.011(2) -0.005(2)
C8 0.016(2) 0.027(2) 0.035(2) -0.006(2) -0.0123(18) 0.0032(18)
C9 0.017(2) 0.027(3) 0.035(2) -0.008(2) -0.0078(19) 0.0030(18)
C10 0.016(2) 0.029(3) 0.038(3) -0.011(2) -0.0078(19) -0.0008(18)

loop_
_atom_type_symbol
_atom_type_description
_atom_type_scat_dispersion_real
_atom_type_scat_dispersion_imag
_atom_type_scat_source
C C 0.0033 0.0016 'International Tables Vol C Tables 4.2.6.8 and 6.1.1.4'
H H 0.0000 0.0000 'International Tables Vol C Tables 4.2.6.8 and 6.1.1.4'
S S 0.1246 0.1234 'International Tables Vol C Tables 4.2.6.8 and 6.1.1.4'

loop_
_geom_angle_atom_site_label_1
_geom_angle_atom_site_label_2
_geom_angle_atom_site_label_3
_geom_angle
_geom_angle_site_symmetry_1
_geom_angle_site_symmetry_3
C2 S1 C3 100.1(3) . .
C1 S2 C3 95.3(3) . .
C5 S3 C4 92.4(2) 2_566 .
C5 S4 C4 94.4(2) . .
C6 S5 C8 105.8(4) . .
C7 S6 C8 93.1(3) . .
C10 S7 C9 92.3(2) . .
C10 S8 C9 96.5(3) 2_656 .
C2 C1 S2 115.3(4) . .
C1 C2 S1 116.5(5) . .
C4 C3 S1 125.4(3) . .
C4 C3 S2 121.8(4) . .
S1 C3 S2 112.8(3) . .
C3 C4 S4 123.1(3) . .
C3 C4 S3 119.0(3) . .
S4 C4 S3 117.9(3) . .
C5 C5 S4 116.9(5) 2_566 .
C5 C5 S3 118.5(5) 2_566 2_566
S4 C5 S3 124.7(3) . 2_566
C5 C5 C13 118.5(5) 2_566 2_566
S4 C5 C13 124.7(3) . 2_566
S3 C5 C13 0.00(11) 2_566 2_566
C7 C6 S5 116.6(4) . .
C6 C7 S6 112.3(4) . .
C9 C8 S5 125.4(4) . .
C9 C8 S6 122.4(3) . .
S5 C8 S6 112.2(4) . .
C8 C9 S8 122.9(3) . .
C8 C9 S7 119.2(3) . .
S8 C9 S7 117.9(3) . .
C10 C10 C18 118.5(5) 2_656 2_656
C10 C10 S8 118.5(5) 2_656 2_656
C18 C10 S8 0.0(3) 2_656 2_656
C10 C10 S7 114.8(5) 2_656 .
C18 C10 S7 126.7(3) 2_656 .
S8 C10 S7 126.7(3) 2_656 .

loop_
_geom_bond_atom_site_label_1
_geom_bond_atom_site_label_2
_geom_bond_distance
_geom_bond_site_symmetry_2
S1 C2 1.514(6) .
S1 C3 1.587(6) .
S2 C1 1.610(7) .
S2 C3 1.659(4) .
S3 C5 1.635(5) 2_566
S3 C4 1.697(4) .
S4 C5 1.615(5) .
S4 C4 1.666(5) .
S5 C6 1.459(7) .
S5 C8 1.482(5) .
S6 C7 1.693(6) .
S6 C8 1.720(5) .
S7 C10 1.676(5) .
S7 C9 1.707(5) .
S8 C10 1.573(6) 2_656
S8 C9 1.598(5) .
C1 C2 1.338(8) .
C3 C4 1.446(6) .
C5 C5 1.371(8) 2_566
C5 S3 1.635(5) 2_566
C5 C13 1.635(5) 2_566
C6 C7 1.352(7) .
C8 C9 1.458(7) .
C10 C10 1.374(8) 2_656
C10 C18 1.573(6) 2_656
C10 S8 1.573(6) 2_656
